data_2239133
loop_
_publ_author_name
'Hamala, Amanda'
'Fritz, Carissa'
'Rawji, Gulnar'
'Lynch, Vincent'

_publ_section_title
;
 An acetonitrile solvatomorph of
 dichlorido(1,10-phenanthroline-5,6-dione)platinum(II)
;
_journal_coeditor_code MW2118
_journal_issue 1
_journal_name_full 'Acta Crystallographica Section E'
_journal_page_first m11
_journal_page_last m12
_journal_paper_doi 10.1107/S160053681303256X
_journal_volume 70
_journal_year 2014
_chemical_formula_iupac '[Pt Cl2 (C12 H6 N2 O2)], C2 H3 N'
_chemical_formula_moiety 'C12 H6 Cl2 N2 O2 Pt, C2 H3 N'
_chemical_formula_sum 'C14 H9 Cl2 N3 O2 Pt'
_chemical_formula_weight 517.23
_chemical_name_systematic
;
Dichlorido(1,10-phenanthroline-5,6-dione-\
\k^2^<i>N</i>,<i>N</i>')platinum(II) acetonitrile monosolvate
;
_space_group_crystal_system monoclinic
_space_group_IT_number 14
_space_group_name_Hall '-P 2ybc'
_space_group_name_H-M_alt 'P 1 21/c 1'
_symmetry_space_group_name_Hall '-P 2ybc'
_symmetry_space_group_name_H-M 'P 1 21/c 1'
_atom_sites_solution_hydrogens geom
_atom_sites_solution_primary direct
_atom_sites_solution_secondary difmap
_audit_creation_method SHELXL-2013
_cell_angle_alpha 90
_cell_angle_beta 98.0740(17)
_cell_angle_gamma 90
_cell_formula_units_Z 4
_cell_length_a 6.7285(2)
_cell_length_b 22.6380(6)
_cell_length_c 9.7561(3)
_cell_measurement_reflns_used 3185
_cell_measurement_temperature 298(2)
_cell_measurement_theta_max 27.5
_cell_measurement_theta_min 1.0
_cell_volume 1471.32(7)
_computing_cell_refinement 'COLLECT (Nonius, 1998)'
_computing_data_collection 'COLLECT (Nonius, 1998)'
_computing_data_reduction
;
DENZO and SCALEPACK (Otwinowski & Minor, 1997)
;
_computing_molecular_graphics 'XP SHELXTL/PC (Sheldrick, 2008)'
_computing_publication_material 'publCIF (Westrip, 2010)'
_computing_structure_refinement 'SHELXL2013 (Sheldrick, 2008)'
_computing_structure_solution
;
SIR97 (Altomare <i>et al.</i>, 1999)
;
_diffrn_ambient_temperature 298(2)
_diffrn_measured_fraction_theta_full 0.992
_diffrn_measured_fraction_theta_max 0.989
_diffrn_measurement_device_type 'Nonius KappaCCD'
_diffrn_measurement_method '\f and \w scans'
_diffrn_radiation_type MoK\a
_diffrn_radiation_wavelength 0.71073
_diffrn_reflns_av_R_equivalents 0.0814
_diffrn_reflns_limit_h_max 8
_diffrn_reflns_limit_h_min -7
_diffrn_reflns_limit_k_max 26
_diffrn_reflns_limit_k_min -29
_diffrn_reflns_limit_l_max 9
_diffrn_reflns_limit_l_min -12
_diffrn_reflns_number 11801
_diffrn_reflns_theta_full 27.25
_diffrn_reflns_theta_max 27.488
_diffrn_reflns_theta_min 2.29
_exptl_absorpt_coefficient_mu 9.909
_exptl_absorpt_correction_T_max 0.629
_exptl_absorpt_correction_T_min 0.174
_exptl_absorpt_correction_type gaussian
_exptl_absorpt_process_details
;
(XPREP in SHELXL/PC; Sheldrick, 2008)
;
_exptl_crystal_colour yellow
_exptl_crystal_density_diffrn 2.335
_exptl_crystal_density_method 'not measured'
_exptl_crystal_description needle
_exptl_crystal_F_000 968
_exptl_crystal_size_max 0.400
_exptl_crystal_size_mid 0.060
_exptl_crystal_size_min 0.050
_refine_diff_density_max 1.478
_refine_diff_density_min -1.298
_refine_ls_extinction_coef 0.0038(4)
_refine_ls_extinction_expression Fc^*^=kFc[1+0.001xFc^2^\l^3^/sin(2\q)]^-1/4^
_refine_ls_extinction_method 'SHELXL2013 (Sheldrick, 2008)'
_refine_ls_goodness_of_fit_ref 1.159
_refine_ls_hydrogen_treatment constr
_refine_ls_matrix_type full
_refine_ls_number_parameters 201
_refine_ls_number_reflns 3345
_refine_ls_number_restraints 0
_refine_ls_restrained_S_all 1.159
_refine_ls_R_factor_all 0.0498
_refine_ls_R_factor_gt 0.0390
_refine_ls_shift/su_max 0.002
_refine_ls_shift/su_mean 0.000
_refine_ls_structure_factor_coef Fsqd
_refine_ls_weighting_details 'calc w=1/[\s^2^(Fo^2^)+(0.0216P)^2^+7.4291P] where P=(Fo^2^+2Fc^2^)/3'
_refine_ls_weighting_scheme calc
_refine_ls_wR_factor_gt 0.0900
_refine_ls_wR_factor_ref 0.0942
_reflns_number_gt 2837
_reflns_number_total 3345
_reflns_threshold_expression I>2\s(I)
_cod_data_source_file mw2118sup1.cf
_cod_data_source_block I
_cod_database_code 2239133
_cod_database_fobs_code 2239133
_shelx_space_group_comment
;
The symmetry employed for this shelxl refinement is uniquely defined
by the following loop, which should always be used as a source of
symmetry information in preference to the above space-group names.
They are only intended as comments.
;
_shelx_estimated_absorpt_t_min 0.110
_shelx_estimated_absorpt_t_max 0.637
_shelxl_version_number .2013

loop_
_space_group_symop_operation_xyz
'x, y, z'
'-x, y+1/2, -z+1/2'
'-x, -y, -z'
'x, -y-1/2, z-1/2'

loop_
_atom_site_type_symbol
_atom_site_label
_atom_site_fract_x
_atom_site_fract_y
_atom_site_fract_z
_atom_site_U_iso_or_equiv
_atom_site_adp_type
_atom_site_calc_flag
_atom_site_occupancy
Pt Pt1 0.22275(4) 0.538338(12) 0.35597(3) 0.03226(13) Uani d 1
Cl Cl1 0.2456(3) 0.63727(10) 0.4031(2) 0.0535(5) Uani d 1
Cl Cl2 0.1736(3) 0.55973(11) 0.12469(18) 0.0490(5) Uani d 1
O O1 0.2795(12) 0.3386(4) 0.8277(7) 0.078(2) Uani d 1
O O2 0.2372(13) 0.2739(4) 0.5941(9) 0.088(2) Uani d 1
N N1 0.2643(8) 0.5130(3) 0.5574(5) 0.0332(13) Uani d 1
C C2 0.2906(10) 0.5475(4) 0.6672(8) 0.0413(18) Uani d 1
H H2A 0.2927 0.5882 0.6548 0.050 Uiso calc 1
C C3 0.3157(11) 0.5248(4) 0.8018(8) 0.047(2) Uani d 1
H H3A 0.3346 0.5501 0.8777 0.057 Uiso calc 1
C C4 0.3120(12) 0.4655(4) 0.8204(8) 0.050(2) Uani d 1
H H4A 0.3290 0.4496 0.9093 0.060 Uiso calc 1
C C5 0.2831(11) 0.4291(4) 0.7071(8) 0.0437(19) Uani d 1
C C6 0.2705(13) 0.3630(5) 0.7205(10) 0.060(3) Uani d 1
C C7 0.2476(13) 0.3264(5) 0.5856(10) 0.055(2) Uani d 1
C C8 0.2270(12) 0.3572(4) 0.4480(9) 0.0442(18) Uani d 1
C C9 0.2042(13) 0.3274(4) 0.3234(9) 0.055(2) Uani d 1
H H9A 0.2025 0.2864 0.3205 0.066 Uiso calc 1
C C10 0.1843(13) 0.3600(5) 0.2043(9) 0.056(2) Uani d 1
H H10A 0.1715 0.3409 0.1192 0.067 Uiso calc 1
C C11 0.1828(11) 0.4203(4) 0.2087(8) 0.0428(18) Uani d 1
H H11A 0.1639 0.4414 0.1262 0.051 Uiso calc 1
N N12 0.2080(8) 0.4498(3) 0.3291(6) 0.0339(13) Uani d 1
C C13 0.2300(10) 0.4186(4) 0.4489(7) 0.0342(15) Uani d 1
C C14 0.2592(11) 0.4543(3) 0.5756(7) 0.0335(16) Uani d 1
N N1A 0.328(2) 0.6730(6) -0.1587(14) 0.109(4) Uani d 1
C C2A 0.2973(18) 0.6945(6) -0.0552(13) 0.076(3) Uani d 1
C C3A 0.2662(19) 0.7226(6) 0.0677(12) 0.085(3) Uani d 1
H H3A1 0.3414 0.7588 0.0775 0.127 Uiso calc 1
H H3A2 0.3099 0.6972 0.1448 0.127 Uiso calc 1
H H3A3 0.1259 0.7312 0.0650 0.127 Uiso calc 1

loop_
_atom_site_aniso_label
_atom_site_aniso_U_11
_atom_site_aniso_U_22
_atom_site_aniso_U_33
_atom_site_aniso_U_12
_atom_site_aniso_U_13
_atom_site_aniso_U_23
Pt1 0.03263(17) 0.03434(19) 0.03048(17) -0.00009(12) 0.00674(10) -0.00010(11)
Cl1 0.0700(14) 0.0367(11) 0.0542(11) -0.0022(10) 0.0102(9) -0.0047(9)
Cl2 0.0597(12) 0.0558(13) 0.0317(9) -0.0014(10) 0.0069(8) 0.0063(8)
O1 0.095(5) 0.081(6) 0.060(4) 0.013(4) 0.015(4) 0.039(4)
O2 0.127(7) 0.042(5) 0.094(6) 0.005(4) 0.018(5) 0.027(4)
N1 0.024(3) 0.048(4) 0.029(3) -0.003(3) 0.006(2) -0.001(3)
C2 0.033(4) 0.051(5) 0.041(4) -0.002(3) 0.010(3) -0.007(3)
C3 0.041(4) 0.071(7) 0.030(4) 0.003(4) 0.009(3) -0.010(4)
C4 0.040(4) 0.076(7) 0.034(4) 0.006(4) 0.006(3) 0.009(4)
C5 0.031(4) 0.062(6) 0.039(4) 0.005(4) 0.008(3) 0.007(4)
C6 0.050(5) 0.074(7) 0.057(5) 0.012(5) 0.009(4) 0.024(5)
C7 0.056(5) 0.050(6) 0.060(5) 0.007(4) 0.017(4) 0.018(4)
C8 0.045(4) 0.030(4) 0.058(5) 0.009(3) 0.009(3) 0.008(3)
C9 0.068(6) 0.036(5) 0.063(5) -0.002(4) 0.012(4) -0.010(4)
C10 0.061(5) 0.056(6) 0.051(5) -0.003(5) 0.010(4) -0.015(4)
C11 0.042(4) 0.044(5) 0.042(4) -0.005(4) 0.007(3) -0.009(3)
N12 0.035(3) 0.037(4) 0.031(3) 0.001(3) 0.007(2) -0.001(2)
C13 0.028(3) 0.040(4) 0.035(3) 0.002(3) 0.005(3) -0.003(3)
C14 0.033(3) 0.037(4) 0.033(3) 0.000(3) 0.005(3) 0.001(3)
N1A 0.131(10) 0.094(10) 0.105(9) -0.019(8) 0.023(7) -0.019(7)
C2A 0.090(8) 0.056(7) 0.086(8) -0.001(6) 0.021(6) 0.003(6)
C3A 0.106(9) 0.074(9) 0.076(8) 0.006(7) 0.019(6) 0.010(6)

loop_
_atom_type_symbol
_atom_type_description
_atom_type_scat_dispersion_real
_atom_type_scat_dispersion_imag
_atom_type_scat_source
C C 0.0033 0.0016 'International Tables Vol C Tables 4.2.6.8 and 6.1.1.4'
H H 0.0000 0.0000 'International Tables Vol C Tables 4.2.6.8 and 6.1.1.4'
N N 0.0061 0.0033 'International Tables Vol C Tables 4.2.6.8 and 6.1.1.4'
O O 0.0106 0.0060 'International Tables Vol C Tables 4.2.6.8 and 6.1.1.4'
Cl Cl 0.1484 0.1585 'International Tables Vol C Tables 4.2.6.8 and 6.1.1.4'
Pt Pt -1.7033 8.3905 'International Tables Vol C Tables 4.2.6.8 and 6.1.1.4'

loop_
_geom_angle_atom_site_label_1
_geom_angle_atom_site_label_2
_geom_angle_atom_site_label_3
_geom_angle
N12 Pt1 N1 81.0(2)
N12 Pt1 Cl2 94.83(17)
N1 Pt1 Cl2 175.8(2)
N12 Pt1 Cl1 175.87(16)
N1 Pt1 Cl1 94.9(2)
Cl2 Pt1 Cl1 89.27(8)
C2 N1 C14 118.9(7)
C2 N1 Pt1 127.2(6)
C14 N1 Pt1 113.8(5)
N1 C2 C3 122.0(9)
N1 C2 H2A 119.0
C3 C2 H2A 119.0
C4 C3 C2 119.2(8)
C4 C3 H3A 120.4
C2 C3 H3A 120.4
C3 C4 C5 119.4(8)
C3 C4 H4A 120.3
C5 C4 H4A 120.3
C4 C5 C14 118.9(8)
C4 C5 C6 122.0(8)
C14 C5 C6 119.1(8)
O1 C6 C5 123.2(10)
O1 C6 C7 119.4(11)
C5 C6 C7 117.4(7)
O2 C7 C8 121.7(10)
O2 C7 C6 118.4(9)
C8 C7 C6 119.8(9)
C9 C8 C13 119.6(8)
C9 C8 C7 123.0(8)
C13 C8 C7 117.4(8)
C10 C9 C8 118.1(9)
C10 C9 H9A 121.0
C8 C9 H9A 121.0
C11 C10 C9 120.8(8)
C11 C10 H10A 119.6
C9 C10 H10A 119.6
N12 C11 C10 121.6(8)
N12 C11 H11A 119.2
C10 C11 H11A 119.2
C11 N12 C13 118.7(7)
C11 N12 Pt1 127.2(5)
C13 N12 Pt1 114.0(5)
N12 C13 C8 121.1(7)
N12 C13 C14 115.0(7)
C8 C13 C14 123.9(7)
N1 C14 C5 121.6(7)
N1 C14 C13 116.1(6)
C5 C14 C13 122.3(7)
N1A C2A C3A 177.3(14)
C2A C3A H3A1 109.5
C2A C3A H3A2 109.5
H3A1 C3A H3A2 109.5
C2A C3A H3A3 109.5
H3A1 C3A H3A3 109.5
H3A2 C3A H3A3 109.5

loop_
_geom_bond_atom_site_label_1
_geom_bond_atom_site_label_2
_geom_bond_distance
Pt1 N12 2.022(7)
Pt1 N1 2.028(5)
Pt1 Cl2 2.2860(18)
Pt1 Cl1 2.287(2)
O1 C6 1.177(11)
O2 C7 1.192(13)
N1 C2 1.318(10)
N1 C14 1.341(10)
C2 C3 1.398(11)
C2 H2A 0.9300
C3 C4 1.356(13)
C3 H3A 0.9300
C4 C5 1.370(12)
C4 H4A 0.9300
C5 C14 1.395(11)
C5 C6 1.506(14)
C6 C7 1.545(15)
C7 C8 1.503(12)
C8 C9 1.380(12)
C8 C13 1.389(11)
C9 C10 1.367(13)
C9 H9A 0.9300
C10 C11 1.365(13)
C10 H10A 0.9300
C11 N12 1.341(9)
C11 H11A 0.9300
N12 C13 1.356(9)
C13 C14 1.466(10)
N1A C2A 1.166(16)
C2A C3A 1.399(17)
C3A H3A1 0.9600
C3A H3A2 0.9600
C3A H3A3 0.9600

loop_
_geom_torsion_atom_site_label_1
_geom_torsion_atom_site_label_2
_geom_torsion_atom_site_label_3
_geom_torsion_atom_site_label_4
_geom_torsion
N12 Pt1 N1 C2 -179.6(6)
Cl1 Pt1 N1 C2 0.9(6)
N12 Pt1 N1 C14 -1.0(5)
Cl1 Pt1 N1 C14 179.4(4)
C14 N1 C2 C3 0.8(10)
Pt1 N1 C2 C3 179.3(5)
N1 C2 C3 C4 -0.3(11)
C2 C3 C4 C5 -0.3(12)
C3 C4 C5 C14 0.3(12)
C3 C4 C5 C6 -177.9(7)
C4 C5 C6 O1 2.0(13)
C14 C5 C6 O1 -176.2(8)
C4 C5 C6 C7 -177.2(7)
C14 C5 C6 C7 4.6(11)
O1 C6 C7 O2 0.9(14)
C5 C6 C7 O2 -179.9(9)
O1 C6 C7 C8 177.3(8)
C5 C6 C7 C8 -3.5(12)
O2 C7 C8 C9 -3.1(14)
C6 C7 C8 C9 -179.4(8)
O2 C7 C8 C13 176.5(9)
C6 C7 C8 C13 0.1(11)
C13 C8 C9 C10 -0.4(12)
C7 C8 C9 C10 179.2(8)
C8 C9 C10 C11 -1.3(13)
C9 C10 C11 N12 2.4(13)
C10 C11 N12 C13 -1.8(11)
C10 C11 N12 Pt1 177.0(6)
N1 Pt1 N12 C11 -178.5(6)
Cl2 Pt1 N12 C11 1.6(6)
N1 Pt1 N12 C13 0.3(5)
Cl2 Pt1 N12 C13 -179.6(4)
C11 N12 C13 C8 0.1(10)
Pt1 N12 C13 C8 -178.9(5)
C11 N12 C13 C14 179.3(6)
Pt1 N12 C13 C14 0.4(7)
C9 C8 C13 N12 1.0(11)
C7 C8 C13 N12 -178.6(7)
C9 C8 C13 C14 -178.2(7)
C7 C8 C13 C14 2.2(11)
C2 N1 C14 C5 -0.8(10)
Pt1 N1 C14 C5 -179.4(5)
C2 N1 C14 C13 -179.8(6)
Pt1 N1 C14 C13 1.5(7)
C4 C5 C14 N1 0.2(11)
C6 C5 C14 N1 178.5(7)
C4 C5 C14 C13 179.2(7)
C6 C5 C14 C13 -2.6(11)
N12 C13 C14 N1 -1.3(9)
C8 C13 C14 N1 178.0(7)
N12 C13 C14 C5 179.7(6)
C8 C13 C14 C5 -1.1(11)
